data_4322126
loop_
_publ_author_name
'Per H. Svensson'
'Lars Kloo'

_publ_contact_author
;
 Dr. L. Kloo
 Inorganic Chemistry 1
 Center for Chemistry and Chemical Engineering
 University of Lund
 P.O.124
 S - 22100 Lund
 Sweden
;
_publ_contact_author_email ' Lars.Kloo@inorg.lu.se '
_publ_contact_author_fax '+ 46-46-104439  '
_publ_contact_author_phone '+ 46-46-108157 '
_publ_section_title
;
 Metal Iodides in Polyiodide Networks: Synthesis and Structure of Binary
 Metal Iodide-Iodine Compounds Stable under Ambient Conditions
;
_journal_name_full 'Inorganic Chemistry'
_journal_page_first 3390
_journal_page_last 3393
_journal_paper_doi 10.1021/ic981348m
_journal_volume 38
_journal_year 1999
_chemical_formula_sum 'H6 Hg I3 N O'
_chemical_formula_weight 617.35
_chemical_name_systematic
; 
 ? 
;
_space_group_IT_number 40
_symmetry_cell_setting orthorhombic
_symmetry_space_group_name_Hall 'A 2 -2a'
_symmetry_space_group_name_H-M 'A m a 2'
_atom_sites_solution_hydrogens geom
_atom_sites_solution_primary direct
_atom_sites_solution_secondary difmap
_audit_creation_method SHELXL
_cell_angle_alpha 90.00
_cell_angle_beta 90.00
_cell_angle_gamma 90.00
_cell_formula_units_Z 4
_cell_length_a 8.7246(4)
_cell_length_b 9.7860(3)
_cell_length_c 11.1103(4)
_cell_measurement_reflns_used 6101
_cell_measurement_temperature 293(2)
_cell_measurement_theta_max 55
_cell_measurement_theta_min 0
_cell_volume 948.59(6)
_computing_cell_refinement 'Siemens XSCANS'
_computing_data_collection 'Siemens XSCANS'
_computing_data_reduction 'Siemens SHELXTL'
_computing_molecular_graphics 'Siemens SHELXTL'
_computing_publication_material 'Siemens SHELXTL'
_computing_structure_refinement 'SHELXL-93 (Sheldrick, 1993)'
_computing_structure_solution 'SHELXS-86 (Sheldrick, 1990)'
_diffrn_ambient_temperature 293(2)
_diffrn_measurement_device 'Siemens SMART CCD'
_diffrn_measurement_method '\w scans'
_diffrn_radiation_monochromator graphite
_diffrn_radiation_source 'fine-focus sealed tube'
_diffrn_radiation_type MoK\a
_diffrn_radiation_wavelength 0.71073
_diffrn_reflns_av_R_equivalents 0.0450
_diffrn_reflns_av_sigmaI/netI 0.0529
_diffrn_reflns_limit_h_max 12
_diffrn_reflns_limit_h_min -11
_diffrn_reflns_limit_k_max 14
_diffrn_reflns_limit_k_min -13
_diffrn_reflns_limit_l_max 16
_diffrn_reflns_limit_l_min -11
_diffrn_reflns_number 3185
_diffrn_reflns_theta_max 27.50
_diffrn_reflns_theta_min 2.77
_exptl_absorpt_coefficient_mu 25.911
_exptl_absorpt_correction_T_max 0.126
_exptl_absorpt_correction_T_min 0.047
_exptl_absorpt_correction_type empirical
_exptl_crystal_colour yellow
_exptl_crystal_density_diffrn 4.323
_exptl_crystal_description needle
_exptl_crystal_F_000 1040
_exptl_crystal_size_max 0.42
_exptl_crystal_size_mid 0.09
_exptl_crystal_size_min 0.08
_refine_diff_density_max 1.051
_refine_diff_density_min -1.987
_refine_diff_density_rms 0.318
_refine_ls_abs_structure_details 'Flack H D (1983), Acta Cryst. A39, 876-881'
_refine_ls_abs_structure_Flack 0.040(12)
_refine_ls_extinction_method none
_refine_ls_goodness_of_fit_all 1.087
_refine_ls_goodness_of_fit_obs 1.114
_refine_ls_hydrogen_treatment noref
_refine_ls_matrix_type full
_refine_ls_number_parameters 33
_refine_ls_number_reflns 988
_refine_ls_number_restraints 1
_refine_ls_restrained_S_all 1.085
_refine_ls_restrained_S_obs 1.113
_refine_ls_R_factor_all 0.0430
_refine_ls_R_factor_obs 0.0397
_refine_ls_shift/esd_max 0.000
_refine_ls_shift/esd_mean 0.000
_refine_ls_structure_factor_coef Fsqd
_refine_ls_weighting_details 'w=1/[\s^2^(Fo^2^)+(0.0472P)^2^+0.3595P] where P=(Fo^2^+2Fc^2^)/3'
_refine_ls_weighting_scheme calc
_refine_ls_wR_factor_all 0.0914
_refine_ls_wR_factor_obs 0.0902
_reflns_number_observed 922
_reflns_number_total 996
_reflns_observed_criterion >2sigma(I)
_cod_data_source_file ic981348m_2.cif
_cod_data_source_block '[NH4](HgI3).H2O'
_cod_depositor_comments
;
The following automatic conversions were performed:

'_refine_ls_weighting_scheme' value 'calc
w=1/[\s^2^(Fo^2^)+(0.0472P)^2^+0.3595P] where P=(Fo^2^+2Fc^2^)/3' was
changed to 'calc'. New tag '_refine_ls_weighting_details' was
created. The value of the new tag was set to
'w=1/[\s^2^(Fo^2^)+(0.0472P)^2^+0.3595P] where P=(Fo^2^+2Fc^2^)/3'.

Automatic conversion script
Id: cif_fix_values 3143 2015-03-26 13:38:13Z robertas 
;
_cod_database_code 4322126

loop_
_symmetry_equiv_pos_as_xyz
'x, y, z'
'-x, -y, z'
'x+1/2, -y, z'
'-x+1/2, y, z'
'x, y+1/2, z+1/2'
'-x, -y+1/2, z+1/2'
'x+1/2, -y+1/2, z+1/2'
'-x+1/2, y+1/2, z+1/2'

loop_
_atom_site_aniso_label
_atom_site_aniso_U_11
_atom_site_aniso_U_22
_atom_site_aniso_U_33
_atom_site_aniso_U_23
_atom_site_aniso_U_13
_atom_site_aniso_U_12
Hg1 0.0520(4) 0.0470(4) 0.0501(4) -0.0007(4) 0.000 0.000
I3 0.0294(5) 0.0464(5) 0.0355(5) 0.000 0.000 0.0000(4)
I2 0.0538(7) 0.0526(7) 0.0491(7) 0.0146(6) 0.000 0.000
I1 0.0588(8) 0.0645(9) 0.0491(8) -0.0167(7) 0.000 0.000
N1 0.058(7) 0.078(8) 0.087(11) 0.012(8) 0.006(7) -0.013(7)
O1 0.058(7) 0.078(8) 0.087(11) 0.012(8) 0.006(7) -0.013(7)

loop_
_atom_site_label
_atom_site_type_symbol
_atom_site_fract_x
_atom_site_fract_y
_atom_site_fract_z
_atom_site_U_iso_or_equiv
_atom_site_thermal_displace_type
_atom_site_occupancy
_atom_site_calc_flag
_atom_site_refinement_flags
_atom_site_disorder_group
Hg1 Hg 0.2500 0.96580(8) 0.43530(6) 0.0497(2) Uani 1 d S .
I3 I 0.0000 1.0000 0.27023(11) 0.0371(3) Uani 1 d S .
I2 I 0.2500 0.70306(14) 0.51468(14) 0.0518(3) Uani 1 d S .
I1 I 0.2500 1.1764(2) 0.59522(14) 0.0575(4) Uani 1 d S .
N1 N 0.0892(14) 1.3718(16) 0.3143(14) 0.074(4) Uani 0.50 d P .
O1 O 0.0892(14) 1.3718(16) 0.3143(14) 0.074(4) Uani 0.50 d P .

loop_
_atom_type_symbol
_atom_type_description
_atom_type_scat_dispersion_real
_atom_type_scat_dispersion_imag
_atom_type_scat_source
I I -0.4742 1.8119 'International Tables Vol C Tables 4.2.6.8 and 6.1.1.4'
Hg Hg -2.3894 9.2266 'International Tables Vol C Tables 4.2.6.8 and 6.1.1.4'
N N 0.0061 0.0033 'International Tables Vol C Tables 4.2.6.8 and 6.1.1.4'
H H 0.0000 0.0000 'International Tables Vol C Tables 4.2.6.8 and 6.1.1.4'
O O 0.0106 0.0060 'International Tables Vol C Tables 4.2.6.8 and 6.1.1.4'

loop_
_geom_angle_atom_site_label_1
_geom_angle_atom_site_label_2
_geom_angle_atom_site_label_3
_geom_angle
_geom_angle_site_symmetry_1
_geom_angle_site_symmetry_3
_geom_angle_publ_flag
I2 Hg1 I1 120.30(6) . . ?
I2 Hg1 I3 108.52(3) . 3_575 ?
I1 Hg1 I3 109.21(3) . 3_575 ?
I2 Hg1 I3 108.52(3) . . ?
I1 Hg1 I3 109.21(3) . . ?
I3 Hg1 I3 98.96(4) 3_575 . ?
Hg1 I3 Hg1 100.54(4) . 2_575 ?

loop_
_geom_bond_atom_site_label_1
_geom_bond_atom_site_label_2
_geom_bond_distance
_geom_bond_site_symmetry_2
_geom_bond_publ_flag
Hg1 I2 2.7183(15) . ?
Hg1 I1 2.721(2) . ?
Hg1 I3 2.8693(9) 3_575 ?
Hg1 I3 2.8693(9) . ?
I3 Hg1 2.8693(9) 2_575 ?
